data_1526035
loop_
_publ_author_name
'Fleet, M.E.'
'Liu, X.-Y.'

_publ_section_title
;
 High-pressure rare earth disilicates REE2 Si2 O7 (REE = Nd, Sm, Eu,Gd):
 type K
;
_journal_name_full 'Journal of Solid State Chemistry'
_journal_page_first 166
_journal_page_last 172
_journal_volume 161
_journal_year 2001
_chemical_formula_sum 'Nd2 O7 Si2'
_chemical_name_systematic 'Nd2 (Si2 O7)'
_space_group_IT_number 14
_symmetry_space_group_name_Hall '-P 2yn'
_symmetry_space_group_name_H-M 'P 1 21/n 1'
_cell_angle_alpha 90
_cell_angle_beta 102.147
_cell_angle_gamma 90
_cell_formula_units_Z 4
_cell_length_a 6.6658
_cell_length_b 6.7234
_cell_length_c 12.3975
_cell_volume 543.177
_citation_journal_id_ASTM JSSCBI
_cod_data_source_file Fleet_JSSCBI_2001_1673.cif
_cod_data_source_block Nd2O7Si2
_cod_original_cell_volume 543.1771
_cod_original_sg_symbol_Hall '-P 2ybc (x-z,y,z)'
_cod_database_code 1526035

loop_
_symmetry_equiv_pos_as_xyz
x,y,z
-x+1/2,y+1/2,-z+1/2
-x,-y,-z
x-1/2,-y-1/2,z-1/2

loop_
_atom_site_label
_atom_site_type_symbol
_atom_site_fract_x
_atom_site_fract_y
_atom_site_fract_z
_atom_site_occupancy
_atom_site_U_iso_or_equiv
Si2 Si+4 0.6877 0.5745 0.3931 1 0.0
O2 O-2 0.8268 0.007 0.5492 1 0.0
O5 O-2 0.5375 0.9176 0.6563 1 0.0
O7 O-2 0.8019 0.391 0.4634 1 0.0
Si1 Si+4 0.6901 0.8258 0.5854 1 0.0
Nd1 Nd+3 0.17108 0.89475 0.63907 1 0.0
Nd2 Nd+3 0.20339 0.68497 0.34238 1 0.0
O1 O-2 0.5719 0.7135 0.4711 1 0.0
O3 O-2 0.835 0.7163 0.3362 1 0.0
O4 O-2 0.504 0.5041 0.2925 1 0.0
O6 O-2 0.8535 0.6736 0.6581 1 0.0
